data_7102154
loop_
_publ_author_name
'Hill, Yennifer'
'Brice\~no, Alexander'

_publ_section_title
;
 Exploiting the use of hydrogen bonding and metal-coordination in the
 self-assembly of photoreactive multicomponent networks.
;
_journal_issue 38
_journal_name_full 'Chemical communications (Cambridge, England)'
_journal_page_first 3930
_journal_page_last 3932
_journal_paper_doi 10.1039/b706936g
_journal_year 2007
_chemical_compound_source Synthesis
_chemical_formula_moiety 'C24 H28 Mn N4 O4,2(C12 H10 N2),2(ClO4),2(H2O)'
_chemical_formula_sum 'C48 H52 Cl2 Mn N8 O14'
_chemical_formula_weight 1090.82
_chemical_name_systematic
;
?
;
_space_group_IT_number 2
_symmetry_cell_setting triclinic
_symmetry_space_group_name_Hall '-P 1'
_symmetry_space_group_name_H-M 'P -1'
_atom_sites_solution_hydrogens geom
_atom_sites_solution_primary direct
_atom_sites_solution_secondary difmap
_audit_creation_method SHELXL-97
_cell_angle_alpha 80.17(1)
_cell_angle_beta 78.99(1)
_cell_angle_gamma 89.31(2)
_cell_formula_units_Z 1
_cell_length_a 9.821(2)
_cell_length_b 10.751(2)
_cell_length_c 12.742(3)
_cell_measurement_reflns_used 1630
_cell_measurement_temperature 293(2)
_cell_measurement_theta_max 27.860
_cell_measurement_theta_min 1.65
_cell_volume 1300.7(4)
_computing_cell_refinement 'CrystalClear (Rigaku/MSC Inc., 2005)'
_computing_data_collection 'CrystalClear (Rigaku/MSC Inc., 2005)'
_computing_data_reduction 'CrystalClear (Rigaku/MSC Inc., 2005)'
_computing_molecular_graphics
;
SHELXLTL-NT V5.1 (Bruker AXS, 1998) and DIAMOND
(Brandenburg, 1998)
;
_computing_publication_material
;
SHELXLTL-NT V5.1 (Bruker AXS, 1998) and PLATON (Spek, 2003).
;
_computing_structure_refinement 'SHELXLTL-NT V5.1 (Bruker AXS, 1998)'
_computing_structure_solution 'SHELXLTL-NT V5.1 (Bruker AXS, 1998)'
_diffrn_ambient_temperature 293(2)
_diffrn_detector_area_resol_mean 14.6306
_diffrn_measured_fraction_theta_full 0.970
_diffrn_measured_fraction_theta_max 0.794
_diffrn_measurement_device
;
Mercury (2x2 bin mode)
;
_diffrn_measurement_device_type 'Rigaku AFC7S Mercury'
_diffrn_measurement_method \w
_diffrn_radiation_detector CCD
_diffrn_radiation_monochromator graphite
_diffrn_radiation_source 'normal-focus sealed tube'
_diffrn_radiation_type MoK\a
_diffrn_radiation_wavelength 0.71073
_diffrn_reflns_av_R_equivalents 0.0313
_diffrn_reflns_av_sigmaI/netI 0.0354
_diffrn_reflns_limit_h_max 12
_diffrn_reflns_limit_h_min -12
_diffrn_reflns_limit_k_max 13
_diffrn_reflns_limit_k_min -14
_diffrn_reflns_limit_l_max 15
_diffrn_reflns_limit_l_min -15
_diffrn_reflns_number 14710
_diffrn_reflns_theta_full 25.00
_diffrn_reflns_theta_max 27.86
_diffrn_reflns_theta_min 1.65
_exptl_absorpt_coefficient_mu 0.428
_exptl_absorpt_correction_T_max 0.930
_exptl_absorpt_correction_T_min 0.838
_exptl_absorpt_correction_type multi-scan
_exptl_absorpt_process_details 'Jacobson, R. (1998) Private communication'
_exptl_crystal_colour brown
_exptl_crystal_density_diffrn 1.393
_exptl_crystal_density_method 'not measured'
_exptl_crystal_description plate
_exptl_crystal_F_000 567
_exptl_crystal_size_max 0.48
_exptl_crystal_size_mid 0.36
_exptl_crystal_size_min 0.30
_refine_diff_density_max 0.600
_refine_diff_density_min -0.810
_refine_diff_density_rms 0.071
_refine_ls_extinction_coef 0.015(3)
_refine_ls_extinction_expression Fc^*^=kFc[1+0.001xFc^2^\l^3^/sin(2\q)]^-1/4^
_refine_ls_extinction_method SHELXL
_refine_ls_goodness_of_fit_ref 1.046
_refine_ls_hydrogen_treatment constr
_refine_ls_matrix_type full
_refine_ls_number_parameters 328
_refine_ls_number_reflns 4903
_refine_ls_number_restraints 22
_refine_ls_restrained_S_all 1.062
_refine_ls_R_factor_all 0.0869
_refine_ls_R_factor_gt 0.0690
_refine_ls_shift/su_max 0.000
_refine_ls_shift/su_mean 0.000
_refine_ls_structure_factor_coef Fsqd
_refine_ls_weighting_details 'calc w=1/[\s^2^(Fo^2^)+(0.1190P)^2^+0.9456P] where P=(Fo^2^+2Fc^2^)/3'
_refine_ls_weighting_scheme calc
_refine_ls_wR_factor_gt 0.1936
_refine_ls_wR_factor_ref 0.2126
_reflns_number_gt 3785
_reflns_number_total 4903
_reflns_threshold_expression >2sigma(I)
_cod_data_source_file b706936g.txt
_cod_data_source_block 1
_cod_depositor_comments
;
The following automatic conversions were performed:
'_symmetry_cell_setting' value 'Triclinic' changed to 'triclinic'
according to '/home/saulius/struct/CIF-dictionaries/cif_core.dic'
dictionary named 'cif_core.dic' version 2.4.1 from
2010-06-29.

'_exptl_absorpt_correction_type' value 'Multi-scan' changed
to 'multi-scan' according to
'/home/saulius/struct/CIF-dictionaries/cif_core.dic' dictionary named
'cif_core.dic' version 2.4.1 from 2010-06-29.

Automatic conversion script
Id: cif_fix_enum 1527 2010-12-29 10:47:43Z saulius 
;
_cod_original_sg_symbol_Hall -P1
_cod_original_sg_symbol_H-M P-1
_cod_database_code 7102154

loop_
_symmetry_equiv_pos_as_xyz
'x, y, z'
'-x, -y, -z'

loop_
_atom_site_label
_atom_site_type_symbol
_atom_site_fract_x
_atom_site_fract_y
_atom_site_fract_z
_atom_site_U_iso_or_equiv
_atom_site_adp_type
_atom_site_occupancy
_atom_site_symmetry_multiplicity
_atom_site_calc_flag
_atom_site_refinement_flags
_atom_site_disorder_assembly
_atom_site_disorder_group
Mn1 Mn 0.5000 0.5000 0.0000 0.0450(3) Uani 1 2 d S . .
N1 N 0.8924(3) -0.3452(3) 0.0981(3) 0.0571(8) Uani 1 1 d . . .
N2 N 0.6049(3) 0.3138(2) 0.0471(2) 0.0476(7) Uani 1 1 d . . .
N3 N 0.6453(4) 1.3143(4) 0.4519(3) 0.0704(10) Uani 1 1 d . . .
N4 N 0.5200(5) 0.7200(3) 0.2597(3) 0.0747(11) Uani 1 1 d . . .
Cl1 Cl 0.82861(11) 0.86808(9) 0.73674(8) 0.0629(3) Uani 1 1 d D . .
O1 O 0.7380(5) 0.9207(5) 0.8168(3) 0.105(2) Uiso 0.60 1 d PD A 1
O2 O 0.9473(4) 0.9484(4) 0.7023(4) 0.0833(16) Uiso 0.60 1 d PD A 1
O3 O 0.8657(6) 0.7487(3) 0.7797(4) 0.098(2) Uiso 0.60 1 d PD A 1
O4 O 0.7639(5) 0.8658(5) 0.6490(3) 0.0857(18) Uiso 0.60 1 d PD A 1
O1A O 0.7008(5) 0.8555(9) 0.8083(5) 0.114(3) Uiso 0.40 1 d PD A 2
O2A O 0.8848(9) 0.9884(4) 0.7252(7) 0.138(5) Uiso 0.40 1 d PD A 2
O3A O 0.9192(7) 0.7781(7) 0.7772(6) 0.110(4) Uiso 0.40 1 d PD A 2
O4A O 0.8107(8) 0.8439(8) 0.6352(4) 0.096(3) Uiso 0.40 1 d PD A 2
O2W O 0.4546(3) 0.5201(2) 0.1689(2) 0.0637(7) Uani 1 1 d . . .
H1W2 H 0.4767 0.5947 0.1944 0.076 Uiso 1 1 d R . .
H2W2 H 0.4356 0.4536 0.2353 0.076 Uiso 1 1 d R . .
O1W O 0.6903(3) 0.6164(2) -0.0197(2) 0.0598(7) Uani 1 1 d . . .
H1W1 H 0.7654 0.6347 0.0184 0.072 Uiso 1 1 d R . .
H2W1 H 0.7327 0.6574 -0.0921 0.072 Uiso 1 1 d R . .
O3W O 0.4010(4) 0.3567(3) 0.3581(3) 0.0861(10) Uani 1 1 d . . .
H1W3 H 0.4761 0.3258 0.3976 0.103 Uiso 1 1 d R . .
H2W3 H 0.3510 0.2799 0.3605 0.103 Uiso 1 1 d R . .
C1 C 0.8423(4) -0.1251(3) 0.0844(3) 0.0500(8) Uani 1 1 d . . .
H1 H 0.7800 -0.1367 0.0402 0.060 Uiso 1 1 calc R . .
C2 C 0.8479(4) -0.0134(3) 0.1139(3) 0.0480(8) Uani 1 1 d . . .
H2 H 0.9139 -0.0029 0.1553 0.058 Uiso 1 1 calc R . .
C3 C 0.9289(3) -0.2322(3) 0.1174(3) 0.0457(8) Uani 1 1 d . . .
C4 C 0.9660(4) -0.4453(4) 0.1295(4) 0.0665(11) Uani 1 1 d . . .
H4 H 0.9414 -0.5233 0.1156 0.080 Uiso 1 1 calc R . .
C5 C 1.0767(4) -0.4396(4) 0.1816(4) 0.0675(11) Uani 1 1 d . . .
H5 H 1.1237 -0.5119 0.2041 0.081 Uiso 1 1 calc R . .
C6 C 1.1140(4) -0.3245(4) 0.1984(4) 0.0643(11) Uani 1 1 d . . .
H6 H 1.1891 -0.3167 0.2317 0.077 Uiso 1 1 calc R . .
C7 C 1.0411(4) -0.2193(4) 0.1664(3) 0.0550(9) Uani 1 1 d . . .
H7 H 1.0670 -0.1403 0.1774 0.066 Uiso 1 1 calc R . .
C8 C 0.7614(4) 0.0964(3) 0.0884(3) 0.0456(8) Uani 1 1 d . . .
C9 C 0.6588(4) 0.0993(3) 0.0269(3) 0.0508(8) Uani 1 1 d . . .
H9 H 0.6401 0.0285 -0.0015 0.061 Uiso 1 1 calc R . .
C10 C 0.5846(4) 0.2080(3) 0.0081(3) 0.0517(9) Uani 1 1 d . . .
H10 H 0.5168 0.2083 -0.0339 0.062 Uiso 1 1 calc R . .
C11 C 0.7025(4) 0.3090(3) 0.1076(3) 0.0532(9) Uani 1 1 d . . .
H11 H 0.7174 0.3802 0.1367 0.064 Uiso 1 1 calc R . .
C12 C 0.7819(4) 0.2057(3) 0.1296(3) 0.0517(9) Uani 1 1 d . . .
H12 H 0.8491 0.2082 0.1717 0.062 Uiso 1 1 calc R . .
C13 C 0.6941(5) 0.9935(4) 0.4055(3) 0.0660(11) Uani 1 1 d . . .
H13 H 0.7700 0.9684 0.4372 0.079 Uiso 1 1 calc R . .
C14 C 0.6539(5) 1.1088(4) 0.4063(3) 0.0670(11) Uani 1 1 d . . .
H14 H 0.5759 1.1316 0.3765 0.080 Uiso 1 1 calc R . .
C15 C 0.7187(5) 1.2088(4) 0.4497(3) 0.0660(11) Uani 1 1 d . . .
C16 C 0.6950(6) 1.4078(4) 0.4912(4) 0.0796(14) Uani 1 1 d . . .
H16 H 0.6429 1.4803 0.4943 0.096 Uiso 1 1 calc R . .
C17 C 0.8177(7) 1.4039(6) 0.5270(5) 0.0977(18) Uani 1 1 d . . .
H17 H 0.8488 1.4718 0.5533 0.117 Uiso 1 1 calc R . .
C18 C 0.8940(6) 1.2954(7) 0.5230(5) 0.1038(19) Uani 1 1 d . . .
H18 H 0.9787 1.2890 0.5458 0.125 Uiso 1 1 calc R . .
C19 C 0.8429(6) 1.1973(6) 0.4847(5) 0.0918(16) Uani 1 1 d . . .
H19 H 0.8923 1.1231 0.4825 0.110 Uiso 1 1 calc R . .
C20 C 0.6295(4) 0.9002(4) 0.3585(3) 0.0568(9) Uani 1 1 d . . .
C21 C 0.5146(4) 0.9249(4) 0.3097(3) 0.0604(10) Uani 1 1 d . . .
H21 H 0.4717 1.0026 0.3090 0.073 Uiso 1 1 calc R . .
C22 C 0.4651(5) 0.8340(4) 0.2626(4) 0.0695(11) Uani 1 1 d . . .
H22 H 0.3882 0.8528 0.2305 0.083 Uiso 1 1 calc R . .
C23 C 0.6274(6) 0.6964(4) 0.3082(4) 0.0769(14) Uani 1 1 d . . .
H24 H 0.6671 0.6174 0.3084 0.092 Uiso 1 1 calc R . .
C24 C 0.6840(5) 0.7806(4) 0.3583(3) 0.0691(11) Uani 1 1 d . . .
H25 H 0.7588 0.7575 0.3920 0.083 Uiso 1 1 calc R . .

loop_
_atom_site_aniso_label
_atom_site_aniso_U_11
_atom_site_aniso_U_22
_atom_site_aniso_U_33
_atom_site_aniso_U_23
_atom_site_aniso_U_13
_atom_site_aniso_U_12
Mn1 0.0530(5) 0.0345(4) 0.0519(5) -0.0081(3) -0.0208(3) 0.0039(3)
N1 0.0526(18) 0.0470(17) 0.078(2) -0.0179(15) -0.0226(16) 0.0076(14)
N2 0.0553(17) 0.0360(14) 0.0550(17) -0.0055(12) -0.0219(14) 0.0027(12)
N3 0.090(3) 0.067(2) 0.057(2) -0.0113(16) -0.0204(19) -0.017(2)
N4 0.110(3) 0.057(2) 0.057(2) -0.0161(16) -0.011(2) -0.005(2)
Cl1 0.0662(6) 0.0612(6) 0.0644(6) -0.0056(4) -0.0245(5) -0.0012(5)
O2W 0.094(2) 0.0466(14) 0.0531(16) -0.0113(11) -0.0198(14) 0.0020(13)
O1W 0.0568(16) 0.0545(15) 0.0703(18) -0.0032(12) -0.0236(13) -0.0095(12)
O3W 0.124(3) 0.0639(18) 0.076(2) -0.0015(15) -0.044(2) -0.0153(18)
C1 0.0453(19) 0.0484(19) 0.057(2) -0.0042(16) -0.0149(16) 0.0031(15)
C2 0.0473(19) 0.0442(18) 0.053(2) -0.0030(15) -0.0155(16) 0.0040(15)
C3 0.0411(17) 0.0418(17) 0.054(2) -0.0079(14) -0.0076(15) 0.0019(14)
C4 0.063(2) 0.046(2) 0.098(3) -0.021(2) -0.025(2) 0.0081(18)
C5 0.061(2) 0.053(2) 0.092(3) -0.014(2) -0.026(2) 0.0171(19)
C6 0.053(2) 0.063(2) 0.085(3) -0.018(2) -0.030(2) 0.0135(19)
C7 0.051(2) 0.0462(19) 0.071(2) -0.0118(17) -0.0199(18) 0.0058(16)
C8 0.0462(18) 0.0419(17) 0.0458(19) 0.0015(14) -0.0096(15) -0.0005(14)
C9 0.054(2) 0.0397(17) 0.062(2) -0.0104(15) -0.0197(17) 0.0003(15)
C10 0.053(2) 0.0445(19) 0.063(2) -0.0091(16) -0.0245(18) 0.0040(15)
C11 0.061(2) 0.0396(17) 0.067(2) -0.0118(16) -0.0281(19) 0.0018(16)
C12 0.052(2) 0.0493(19) 0.059(2) -0.0074(16) -0.0251(17) 0.0019(16)
C13 0.072(3) 0.071(3) 0.055(2) -0.0104(19) -0.013(2) -0.004(2)
C14 0.068(3) 0.076(3) 0.057(2) -0.014(2) -0.010(2) -0.003(2)
C15 0.073(3) 0.074(3) 0.049(2) -0.0114(19) -0.006(2) -0.017(2)
C16 0.112(4) 0.062(3) 0.068(3) -0.008(2) -0.028(3) -0.014(3)
C17 0.117(5) 0.095(4) 0.092(4) -0.030(3) -0.032(4) -0.032(4)
C18 0.079(4) 0.131(5) 0.115(5) -0.043(4) -0.035(3) -0.010(4)
C19 0.083(4) 0.104(4) 0.097(4) -0.037(3) -0.021(3) 0.001(3)
C20 0.064(2) 0.062(2) 0.0408(19) -0.0073(16) -0.0040(17) -0.0027(19)
C21 0.069(3) 0.054(2) 0.060(2) -0.0164(18) -0.012(2) 0.0039(18)
C22 0.081(3) 0.068(3) 0.064(3) -0.020(2) -0.017(2) -0.004(2)
C23 0.113(4) 0.053(2) 0.055(3) -0.0057(19) 0.002(3) 0.009(2)
C24 0.078(3) 0.071(3) 0.052(2) 0.0000(19) -0.006(2) 0.011(2)

loop_
_atom_type_symbol
_atom_type_description
_atom_type_scat_dispersion_real
_atom_type_scat_dispersion_imag
_atom_type_scat_source
C C 0.0033 0.0016 'International Tables Vol C Tables 4.2.6.8 and 6.1.1.4'
H H 0.0000 0.0000 'International Tables Vol C Tables 4.2.6.8 and 6.1.1.4'
O O 0.0106 0.0060 'International Tables Vol C Tables 4.2.6.8 and 6.1.1.4'
Cl Cl 0.1484 0.1585 'International Tables Vol C Tables 4.2.6.8 and 6.1.1.4'
Mn Mn 0.3368 0.7283 'International Tables Vol C Tables 4.2.6.8 and 6.1.1.4'
N N 0.0061 0.0033 'International Tables Vol C Tables 4.2.6.8 and 6.1.1.4'

loop_
_geom_angle_atom_site_label_1
_geom_angle_atom_site_label_2
_geom_angle_atom_site_label_3
_geom_angle
_geom_angle_site_symmetry_1
_geom_angle_site_symmetry_3
O2W Mn1 O2W 180.0 2_665 .
O2W Mn1 O1W 91.64(11) 2_665 .
O2W Mn1 O1W 88.36(11) . .
O2W Mn1 O1W 88.36(11) 2_665 2_665
O2W Mn1 O1W 91.64(11) . 2_665
O1W Mn1 O1W 180.00(15) . 2_665
O2W Mn1 N2 89.15(11) 2_665 2_665
O2W Mn1 N2 90.85(11) . 2_665
O1W Mn1 N2 85.68(10) . 2_665
O1W Mn1 N2 94.32(10) 2_665 2_665
O2W Mn1 N2 90.85(11) 2_665 .
O2W Mn1 N2 89.15(11) . .
O1W Mn1 N2 94.32(10) . .
O1W Mn1 N2 85.68(10) 2_665 .
N2 Mn1 N2 180.00(15) 2_665 .
C4 N1 C3 118.0(3) . .
C11 N2 C10 116.2(3) . .
C11 N2 Mn1 120.0(2) . .
C10 N2 Mn1 123.4(2) . .
C16 N3 C15 118.0(4) . .
C23 N4 C22 115.8(4) . .
O3 Cl1 O2A 134.6(4) . .
O3 Cl1 O4 111.5(2) . .
O2A Cl1 O4 107.4(5) . .
O2A Cl1 O1A 110.8(3) . .
O2A Cl1 O4A 109.8(3) . .
O1A Cl1 O4A 109.3(3) . .
O2A Cl1 O3A 109.8(3) . .
O1A Cl1 O3A 108.8(2) . .
O4A Cl1 O3A 108.3(2) . .
O3 Cl1 O1 110.1(2) . .
O4 Cl1 O1 109.0(2) . .
O3A Cl1 O1 114.7(4) . .
O3 Cl1 O2 110.1(2) . .
O4 Cl1 O2 108.9(2) . .
O4A Cl1 O2 99.0(4) . .
O1 Cl1 O2 107.2(2) . .
Mn1 O2W H1W2 123.4 . .
Mn1 O2W H2W2 129.4 . .
H1W2 O2W H2W2 104.8 . .
Mn1 O1W H1W1 142.8 . .
Mn1 O1W H2W1 118.2 . .
H1W1 O1W H2W1 98.0 . .
H1W3 O3W H2W3 101.8 . .
C2 C1 C3 123.9(3) . .
C2 C1 H1 118.0 . .
C3 C1 H1 118.0 . .
C1 C2 C8 127.3(3) . .
C1 C2 H2 116.3 . .
C8 C2 H2 116.3 . .
N1 C3 C7 121.1(3) . .
N1 C3 C1 116.2(3) . .
C7 C3 C1 122.7(3) . .
N1 C4 C5 123.8(4) . .
N1 C4 H4 118.1 . .
C5 C4 H4 118.1 . .
C6 C5 C4 117.4(4) . .
C6 C5 H5 121.3 . .
C4 C5 H5 121.3 . .
C5 C6 C7 120.3(4) . .
C5 C6 H6 119.9 . .
C7 C6 H6 119.9 . .
C6 C7 C3 119.3(4) . .
C6 C7 H7 120.3 . .
C3 C7 H7 120.3 . .
C9 C8 C12 116.9(3) . .
C9 C8 C2 124.7(3) . .
C12 C8 C2 118.4(3) . .
C10 C9 C8 119.5(3) . .
C10 C9 H9 120.3 . .
C8 C9 H9 120.3 . .
N2 C10 C9 123.7(3) . .
N2 C10 H10 118.2 . .
C9 C10 H10 118.2 . .
N2 C11 C12 124.1(3) . .
N2 C11 H11 118.0 . .
C12 C11 H11 118.0 . .
C11 C12 C8 119.7(3) . .
C11 C12 H12 120.2 . .
C8 C12 H12 120.2 . .
C14 C13 C20 125.1(4) . .
C14 C13 H13 117.5 . .
C20 C13 H13 117.5 . .
C13 C14 C15 127.2(5) . .
C13 C14 H14 116.4 . .
C15 C14 H14 116.4 . .
N3 C15 C19 121.4(4) . .
N3 C15 C14 114.1(4) . .
C19 C15 C14 124.5(5) . .
N3 C16 C17 124.2(5) . .
N3 C16 H16 117.9 . .
C17 C16 H16 117.9 . .
C16 C17 C18 117.6(5) . .
C16 C17 H17 121.2 . .
C18 C17 H17 121.2 . .
C19 C18 C17 119.0(5) . .
C19 C18 H18 120.5 . .
C17 C18 H18 120.5 . .
C18 C19 C15 119.9(6) . .
C18 C19 H19 120.0 . .
C15 C19 H19 120.0 . .
C24 C20 C21 116.2(4) . .
C24 C20 C13 120.5(4) . .
C21 C20 C13 123.4(4) . .
C22 C21 C20 119.5(4) . .
C22 C21 H21 120.3 . .
C20 C21 H21 120.3 . .
N4 C22 C21 124.4(5) . .
N4 C22 H22 117.8 . .
C21 C22 H22 117.8 . .
N4 C23 C24 124.3(4) . .
N4 C23 H24 117.8 . .
C24 C23 H24 117.8 . .
C23 C24 C20 119.8(4) . .
C23 C24 H25 120.1 . .
C20 C24 H25 120.1 . .

loop_
_geom_bond_atom_site_label_1
_geom_bond_atom_site_label_2
_geom_bond_distance
_geom_bond_site_symmetry_2
Mn1 O2W 2.161(3) 2_665
Mn1 O2W 2.161(3) .
Mn1 O1W 2.211(3) .
Mn1 O1W 2.211(3) 2_665
Mn1 N2 2.282(3) 2_665
Mn1 N2 2.282(3) .
N1 C4 1.335(5) .
N1 C3 1.346(4) .
N2 C11 1.335(4) .
N2 C10 1.348(4) .
N3 C16 1.333(6) .
N3 C15 1.337(6) .
N4 C23 1.322(6) .
N4 C22 1.336(6) .
Cl1 O3 1.379(2) .
Cl1 O2A 1.385(3) .
Cl1 O4 1.391(2) .
Cl1 O1A 1.396(3) .
Cl1 O4A 1.405(3) .
Cl1 O3A 1.406(3) .
Cl1 O1 1.411(2) .
Cl1 O2 1.413(2) .
O2W H1W2 0.9563 .
O2W H2W2 0.9985 .
O1W H1W1 0.9956 .
O1W H2W1 0.9692 .
O3W H1W3 0.9927 .
O3W H2W3 0.9583 .
C1 C2 1.322(5) .
C1 C3 1.474(5) .
C1 H1 0.9300 .
C2 C8 1.473(5) .
C2 H2 0.9300 .
C3 C7 1.385(5) .
C4 C5 1.384(6) .
C4 H4 0.9300 .
C5 C6 1.358(6) .
C5 H5 0.9300 .
C6 C7 1.375(5) .
C6 H6 0.9300 .
C7 H7 0.9300 .
C8 C9 1.387(5) .
C8 C12 1.398(5) .
C9 C10 1.380(5) .
C9 H9 0.9300 .
C10 H10 0.9300 .
C11 C12 1.370(5) .
C11 H11 0.9300 .
C12 H12 0.9300 .
C13 C14 1.298(6) .
C13 C20 1.460(6) .
C13 H13 0.9300 .
C14 C15 1.490(6) .
C14 H14 0.9300 .
C15 C19 1.374(7) .
C16 C17 1.366(8) .
C16 H16 0.9300 .
C17 C18 1.382(8) .
C17 H17 0.9300 .
C18 C19 1.372(8) .
C18 H18 0.9300 .
C19 H19 0.9300 .
C20 C24 1.387(6) .
C20 C21 1.391(6) .
C21 C22 1.369(6) .
C21 H21 0.9300 .
C22 H22 0.9300 .
C23 C24 1.371(7) .
C23 H24 0.9300 .
C24 H25 0.9300 .
